data_4111209
loop_
_publ_author_name
'Andreas Franken'
'Thomas D. McGrath'
'F. Gordon A. Stone'

_publ_contact_author_address
; Department of Chemistry and Biochemistry
  Baylor University
  One Bear Place # 97348
  Waco
  TX, 76798-7348
  USA
;
_publ_contact_author_email Gordon_Stone@baylor.edu
_publ_contact_author_fax '+1 254 710 2403'
_publ_contact_author_name 'Prof. F. Gordon A. Stone'
_publ_contact_author_phone '+1 254 710 4427'
_publ_section_title
;
 Iridium-Iron-Monocarborane Clusters from Oxidative Insertion Reactions of
 [IrCl(CO)(PPh~3~)~2~] with Ferracarborane Anions
;
_journal_name_full 'Journal of the American Chemical Society'
_journal_page_first 16169
_journal_page_last 16177
_journal_paper_doi 10.1021/ja065042n
_journal_volume 128
_journal_year 2006
_chemical_formula_sum 'C26 H23 B7 Fe2 Ir O7 P'
_chemical_formula_weight 857.98
_chemical_name_systematic
; 
 ? 
;
_space_group_IT_number 2
_symmetry_cell_setting triclinic
_symmetry_space_group_name_Hall '-P 1'
_symmetry_space_group_name_H-M 'P -1'
_atom_sites_solution_hydrogens geom
_atom_sites_solution_primary direct
_atom_sites_solution_secondary difmap
_audit_creation_date ' 2006'
_audit_creation_method SHELXL-97
_audit_update_record
;
 ?
;
_cell_angle_alpha 105.488(3)
_cell_angle_beta 93.845(4)
_cell_angle_gamma 96.441(4)
_cell_formula_units_Z 2
_cell_length_a 8.8989(9)
_cell_length_b 10.8924(10)
_cell_length_c 16.6302(15)
_cell_measurement_reflns_used 5541
_cell_measurement_temperature 110(2)
_cell_measurement_theta_max 28.42
_cell_measurement_theta_min 2.32
_cell_volume 1535.7(3)
_computing_cell_refinement 'Bruker APEX2 (Bruker, 2003)'
_computing_data_collection 'Bruker APEX2 (Bruker, 2003)'
_computing_data_reduction 'Bruker APEX2 (Bruker, 2003)'
_computing_molecular_graphics 'Bruker SHELXTL (Bruker, 2001)'
_computing_publication_material 'Bruker SHELXTL (Bruker, 2001)'
_computing_structure_refinement 'Bruker SHELXTL (Bruker, 2001)'
_computing_structure_solution 'Bruker SHELXTL (Bruker, 2001)'
_diffrn_ambient_temperature 110(2)
_diffrn_measured_fraction_theta_full 0.916
_diffrn_measured_fraction_theta_max 0.808
_diffrn_measurement_device_type 'Bruker-Nonius X8 APEX CCD area detector'
_diffrn_measurement_method 'phi and omega scans'
_diffrn_radiation_monochromator graphite
_diffrn_radiation_source 'fine-focus sealed tube'
_diffrn_radiation_type MoK\a
_diffrn_radiation_wavelength 0.71073
_diffrn_reflns_av_R_equivalents 0.0391
_diffrn_reflns_av_sigmaI/netI 0.0435
_diffrn_reflns_limit_h_max 11
_diffrn_reflns_limit_h_min -12
_diffrn_reflns_limit_k_max 15
_diffrn_reflns_limit_k_min -11
_diffrn_reflns_limit_l_max 22
_diffrn_reflns_limit_l_min -22
_diffrn_reflns_number 24015
_diffrn_reflns_theta_full 25.00
_diffrn_reflns_theta_max 29.48
_diffrn_reflns_theta_min 2.32
_exptl_absorpt_coefficient_mu 5.350
_exptl_absorpt_correction_T_max 0.671
_exptl_absorpt_correction_T_min 0.529
_exptl_absorpt_correction_type multi-scan
_exptl_absorpt_process_details 'SADABS (Bruker, 2003)'
_exptl_crystal_colour 'dark green'
_exptl_crystal_density_diffrn 1.855
_exptl_crystal_description prism
_exptl_crystal_F_000 828
_exptl_crystal_size_max 0.14
_exptl_crystal_size_mid 0.13
_exptl_crystal_size_min 0.08
_refine_diff_density_max 2.276
_refine_diff_density_min -1.372
_refine_diff_density_rms 0.160
_refine_ls_extinction_method none
_refine_ls_goodness_of_fit_ref 1.045
_refine_ls_hydrogen_treatment mixed
_refine_ls_matrix_type full
_refine_ls_number_parameters 401
_refine_ls_number_reflns 6905
_refine_ls_number_restraints 0
_refine_ls_restrained_S_all 1.045
_refine_ls_R_factor_all 0.0378
_refine_ls_R_factor_gt 0.0308
_refine_ls_shift/su_max 0.002
_refine_ls_shift/su_mean 0.000
_refine_ls_structure_factor_coef Fsqd
_refine_ls_weighting_details 'calc w=1/[\s^2^(Fo^2^)+(0.0356P)^2^+2.8698P] where P=(Fo^2^+2Fc^2^)/3'
_refine_ls_weighting_scheme calc
_refine_ls_wR_factor_gt 0.0725
_refine_ls_wR_factor_ref 0.0764
_reflns_number_gt 6154
_reflns_number_total 6905
_reflns_threshold_expression >2sigma(I)
_cod_data_source_file ja065042nsi20060713_084550.cif
_cod_data_source_block 7
_cod_original_sg_symbol_H-M 'P -1 '
_cod_database_code 4111209

loop_
_symmetry_equiv_pos_as_xyz
'x, y, z'
'-x, -y, -z'

loop_
_atom_site_label
_atom_site_type_symbol
_atom_site_fract_x
_atom_site_fract_y
_atom_site_fract_z
_atom_site_U_iso_or_equiv
_atom_site_adp_type
_atom_site_occupancy
_atom_site_symmetry_multiplicity
_atom_site_calc_flag
_atom_site_refinement_flags
C1 C -0.0443(6) 0.6861(5) 0.0989(3) 0.0288(11) Uani 1 1 d .
H1 H -0.1201 0.6397 0.0437 0.035 Uiso 1 1 calc R
B2 B 0.1238(7) 0.6490(6) 0.1118(3) 0.0289(13) Uani 1 1 d .
H2 H 0.1725 0.5759 0.0634 0.035 Uiso 1 1 calc R
B3 B -0.0393(6) 0.6366(5) 0.1821(3) 0.0209(11) Uani 1 1 d .
H3 H -0.1191 0.5541 0.1895 0.025 Uiso 1 1 calc R
B4 B -0.0810(7) 0.7985(6) 0.1757(3) 0.0265(12) Uani 1 1 d .
H4 H -0.1929 0.8366 0.1789 0.032 Uiso 1 1 calc R
B5 B 0.0725(8) 0.8132(6) 0.1102(3) 0.0341(15) Uani 1 1 d .
H5 H 0.0840 0.8631 0.0597 0.041 Uiso 1 1 calc R
B7 B 0.0282(6) 0.7828(5) 0.2662(3) 0.0187(10) Uani 1 1 d .
B8 B 0.0920(7) 0.9072(6) 0.2152(3) 0.0274(12) Uani 1 1 d .
H8 H 0.0899 1.0129 0.2259 0.033 Uiso 1 1 calc R
B9 B 0.2387(7) 0.8044(5) 0.1794(3) 0.0264(12) Uani 1 1 d .
H9 H 0.3559 0.8294 0.1626 0.032 Uiso 1 1 calc R
Ir6 Ir 0.197292(18) 0.646021(16) 0.241703(9) 0.01623(6) Uani 1 1 d .
C61 C 0.4110(6) 0.6558(5) 0.2694(3) 0.0293(11) Uani 1 1 d .
O61 O 0.5390(4) 0.6666(4) 0.2831(3) 0.0481(11) Uani 1 1 d .
P1 P 0.18014(12) 0.42086(11) 0.21249(6) 0.0152(2) Uani 1 1 d .
C111 C 0.2844(5) 0.3833(4) 0.2995(3) 0.0169(9) Uani 1 1 d .
C112 C 0.4166(5) 0.3272(4) 0.2891(3) 0.0244(10) Uani 1 1 d .
H112 H 0.4507 0.3015 0.2349 0.029 Uiso 1 1 calc R
C113 C 0.5002(5) 0.3083(5) 0.3584(3) 0.0297(11) Uani 1 1 d .
H113 H 0.5917 0.2711 0.3512 0.036 Uiso 1 1 calc R
C114 C 0.4503(6) 0.3432(5) 0.4364(3) 0.0331(12) Uani 1 1 d .
H114 H 0.5059 0.3283 0.4829 0.040 Uiso 1 1 calc R
C115 C 0.3191(6) 0.4001(5) 0.4474(3) 0.0310(12) Uani 1 1 d .
H115 H 0.2859 0.4258 0.5018 0.037 Uiso 1 1 calc R
C116 C 0.2357(5) 0.4197(4) 0.3795(3) 0.0220(10) Uani 1 1 d .
H116 H 0.1451 0.4581 0.3875 0.026 Uiso 1 1 calc R
C121 C -0.0065(5) 0.3250(4) 0.1965(2) 0.0176(9) Uani 1 1 d .
C122 C -0.0985(5) 0.3146(5) 0.1235(3) 0.0245(10) Uani 1 1 d .
H122 H -0.0661 0.3615 0.0857 0.029 Uiso 1 1 calc R
C123 C -0.2361(6) 0.2370(5) 0.1056(3) 0.0323(12) Uani 1 1 d .
H123 H -0.2983 0.2304 0.0555 0.039 Uiso 1 1 calc R
C124 C -0.2846(6) 0.1682(5) 0.1603(3) 0.0346(12) Uani 1 1 d .
H124 H -0.3805 0.1156 0.1482 0.042 Uiso 1 1 calc R
C125 C -0.1941(6) 0.1761(5) 0.2322(3) 0.0320(11) Uani 1 1 d .
H125 H -0.2270 0.1276 0.2691 0.038 Uiso 1 1 calc R
C126 C -0.0544(5) 0.2545(4) 0.2515(3) 0.0223(10) Uani 1 1 d .
H126 H 0.0077 0.2602 0.3014 0.027 Uiso 1 1 calc R
C131 C 0.2661(5) 0.3365(4) 0.1206(2) 0.0178(9) Uani 1 1 d .
C132 C 0.2288(5) 0.2039(5) 0.0883(3) 0.0244(10) Uani 1 1 d .
H132 H 0.1575 0.1584 0.1136 0.029 Uiso 1 1 calc R
C133 C 0.2950(5) 0.1376(5) 0.0192(3) 0.0285(11) Uani 1 1 d .
H133 H 0.2686 0.0472 -0.0027 0.034 Uiso 1 1 calc R
C134 C 0.3993(6) 0.2035(5) -0.0175(3) 0.0289(11) Uani 1 1 d .
H134 H 0.4443 0.1584 -0.0649 0.035 Uiso 1 1 calc R
C135 C 0.4376(6) 0.3334(5) 0.0143(3) 0.0308(12) Uani 1 1 d .
H135 H 0.5097 0.3779 -0.0112 0.037 Uiso 1 1 calc R
C136 C 0.3725(6) 0.4014(5) 0.0835(3) 0.0267(11) Uani 1 1 d .
H136 H 0.4004 0.4917 0.1052 0.032 Uiso 1 1 calc R
Fe10 Fe 0.23544(7) 0.89058(6) 0.31929(4) 0.02120(14) Uani 1 1 d .
C101 C 0.3217(6) 0.8636(5) 0.4138(3) 0.0310(11) Uani 1 1 d .
O101 O 0.3981(4) 0.8608(4) 0.4715(3) 0.0462(11) Uani 1 1 d .
C102 C 0.1726(6) 1.0386(5) 0.3716(3) 0.0260(11) Uani 1 1 d .
O102 O 0.1274(4) 1.1310(3) 0.4039(2) 0.0315(8) Uani 1 1 d .
C103 C 0.4203(7) 0.9600(5) 0.3029(4) 0.0407(14) Uani 1 1 d .
O103 O 0.5395(5) 1.0020(4) 0.2951(3) 0.0637(14) Uani 1 1 d .
Fe1 Fe 0.03771(7) 0.74369(6) 0.37746(3) 0.01734(14) Uani 1 1 d .
H610 H 0.154(5) 0.634(4) 0.343(3) 0.025(13) Uiso 1 1 d .
C11 C -0.1160(6) 0.6166(5) 0.3568(3) 0.0271(11) Uani 1 1 d .
O11 O -0.2119(4) 0.5331(4) 0.3435(2) 0.0377(9) Uani 1 1 d .
C12 C 0.1043(5) 0.7244(5) 0.4796(3) 0.0264(10) Uani 1 1 d .
O12 O 0.1389(4) 0.7096(4) 0.5428(2) 0.0438(10) Uani 1 1 d .
C13 C -0.0879(6) 0.8604(5) 0.4030(3) 0.0261(10) Uani 1 1 d .
O13 O -0.1688(4) 0.9351(4) 0.4173(2) 0.0379(9) Uani 1 1 d .

loop_
_atom_site_aniso_label
_atom_site_aniso_U_11
_atom_site_aniso_U_22
_atom_site_aniso_U_33
_atom_site_aniso_U_23
_atom_site_aniso_U_13
_atom_site_aniso_U_12
C1 0.044(3) 0.031(3) 0.0152(19) 0.0064(19) 0.0043(19) 0.020(2)
B2 0.041(3) 0.033(3) 0.020(2) 0.014(2) 0.010(2) 0.015(3)
B3 0.025(3) 0.024(3) 0.015(2) 0.005(2) -0.0014(19) 0.009(2)
B4 0.035(3) 0.033(3) 0.018(2) 0.010(2) 0.004(2) 0.021(3)
B5 0.054(4) 0.036(4) 0.023(3) 0.015(3) 0.015(3) 0.025(3)
B7 0.022(3) 0.023(3) 0.015(2) 0.010(2) 0.0033(18) 0.011(2)
B8 0.038(3) 0.028(3) 0.024(2) 0.016(2) 0.009(2) 0.013(3)
B9 0.034(3) 0.027(3) 0.026(2) 0.016(2) 0.013(2) 0.011(3)
Ir6 0.01807(9) 0.01563(11) 0.01790(8) 0.00741(7) 0.00508(6) 0.00578(7)
C61 0.027(3) 0.020(3) 0.044(3) 0.011(2) 0.008(2) 0.005(2)
O61 0.019(2) 0.031(2) 0.092(3) 0.014(2) 0.003(2) 0.0037(17)
P1 0.0176(5) 0.0152(6) 0.0142(4) 0.0048(4) 0.0033(4) 0.0046(5)
C111 0.021(2) 0.009(2) 0.0202(19) 0.0043(17) -0.0001(16) 0.0011(18)
C112 0.021(2) 0.020(3) 0.032(2) 0.009(2) -0.0042(19) 0.002(2)
C113 0.022(2) 0.020(3) 0.045(3) 0.007(2) -0.008(2) 0.004(2)
C114 0.041(3) 0.022(3) 0.033(3) 0.009(2) -0.017(2) 0.002(2)
C115 0.047(3) 0.024(3) 0.021(2) 0.008(2) -0.005(2) 0.002(2)
C116 0.030(3) 0.016(2) 0.020(2) 0.0046(18) 0.0039(18) 0.004(2)
C121 0.021(2) 0.014(2) 0.0172(18) 0.0005(17) 0.0055(16) 0.0054(18)
C122 0.027(3) 0.026(3) 0.0176(19) -0.0006(19) 0.0013(18) 0.007(2)
C123 0.024(3) 0.034(3) 0.030(2) -0.008(2) -0.004(2) 0.010(2)
C124 0.015(2) 0.027(3) 0.051(3) -0.007(3) 0.006(2) -0.001(2)
C125 0.026(3) 0.025(3) 0.044(3) 0.005(2) 0.013(2) 0.002(2)
C126 0.020(2) 0.023(3) 0.024(2) 0.0058(19) 0.0062(18) 0.005(2)
C131 0.021(2) 0.019(3) 0.0141(17) 0.0028(17) 0.0055(16) 0.0079(19)
C132 0.023(2) 0.025(3) 0.026(2) 0.004(2) 0.0112(19) 0.007(2)
C133 0.025(3) 0.029(3) 0.027(2) -0.003(2) 0.0047(19) 0.010(2)
C134 0.029(3) 0.039(3) 0.019(2) 0.004(2) 0.0079(19) 0.017(2)
C135 0.034(3) 0.037(3) 0.032(2) 0.018(2) 0.021(2) 0.017(2)
C136 0.032(3) 0.023(3) 0.032(2) 0.014(2) 0.014(2) 0.010(2)
Fe10 0.0229(3) 0.0160(4) 0.0273(3) 0.0087(3) 0.0055(3) 0.0053(3)
C101 0.034(3) 0.013(3) 0.042(3) 0.004(2) -0.007(2) -0.001(2)
O101 0.047(2) 0.030(2) 0.057(2) 0.0142(19) -0.026(2) 0.0000(19)
C102 0.030(3) 0.025(3) 0.026(2) 0.011(2) 0.004(2) 0.004(2)
O102 0.045(2) 0.019(2) 0.0336(18) 0.0073(16) 0.0126(16) 0.0136(17)
C103 0.040(3) 0.018(3) 0.062(4) 0.007(3) 0.016(3) 0.004(3)
O103 0.038(3) 0.034(3) 0.113(4) 0.009(3) 0.032(3) -0.007(2)
Fe1 0.0201(3) 0.0197(4) 0.0144(3) 0.0066(2) 0.0032(2) 0.0063(3)
C11 0.029(3) 0.031(3) 0.024(2) 0.009(2) 0.010(2) 0.011(2)
O11 0.034(2) 0.035(2) 0.043(2) 0.0092(18) 0.0120(17) -0.0024(19)
C12 0.027(3) 0.032(3) 0.019(2) 0.003(2) -0.0004(18) 0.012(2)
O12 0.051(2) 0.068(3) 0.0211(17) 0.0175(18) 0.0028(16) 0.030(2)
C13 0.027(3) 0.029(3) 0.025(2) 0.010(2) 0.0063(19) 0.006(2)
O13 0.040(2) 0.037(2) 0.043(2) 0.0134(18) 0.0124(17) 0.0208(19)

loop_
_atom_type_symbol
_atom_type_description
_atom_type_scat_dispersion_real
_atom_type_scat_dispersion_imag
_atom_type_scat_source
C C 0.0033 0.0016 'International Tables Vol C Tables 4.2.6.8 and 6.1.1.4'
H H 0.0000 0.0000 'International Tables Vol C Tables 4.2.6.8 and 6.1.1.4'
B B 0.0013 0.0007 'International Tables Vol C Tables 4.2.6.8 and 6.1.1.4'
O O 0.0106 0.0060 'International Tables Vol C Tables 4.2.6.8 and 6.1.1.4'
P P 0.1023 0.0942 'International Tables Vol C Tables 4.2.6.8 and 6.1.1.4'
Fe Fe 0.3463 0.8444 'International Tables Vol C Tables 4.2.6.8 and 6.1.1.4'
Ir Ir -1.4442 7.9887 'International Tables Vol C Tables 4.2.6.8 and 6.1.1.4'

loop_
_geom_angle_atom_site_label_1
_geom_angle_atom_site_label_2
_geom_angle_atom_site_label_3
_geom_angle
B5 C1 B4 69.6(4)
B5 C1 B2 72.8(4)
B4 C1 B2 112.6(4)
B5 C1 B3 112.0(4)
B4 C1 B3 71.3(3)
B2 C1 B3 74.0(3)
C1 B2 B5 53.3(3)
C1 B2 B9 104.2(4)
B5 B2 B9 57.9(3)
C1 B2 B3 53.1(3)
B5 B2 B3 87.7(3)
B9 B2 B3 98.9(3)
C1 B2 Ir6 114.8(3)
B5 B2 Ir6 111.0(3)
B9 B2 Ir6 65.5(2)
B3 B2 Ir6 64.86(19)
C1 B3 B7 103.4(4)
C1 B3 B4 53.9(3)
B7 B3 B4 58.0(3)
C1 B3 B2 52.8(3)
B7 B3 B2 97.4(3)
B4 B3 B2 88.7(3)
C1 B3 Ir6 113.4(3)
B7 B3 Ir6 65.0(2)
B4 B3 Ir6 111.5(3)
B2 B3 Ir6 63.7(2)
C1 B4 B7 105.6(4)
C1 B4 B8 107.9(4)
B7 B4 B8 61.5(3)
C1 B4 B5 55.1(3)
B7 B4 B5 99.0(4)
B8 B4 B5 58.1(3)
C1 B4 B3 54.8(3)
B7 B4 B3 59.7(3)
B8 B4 B3 106.3(4)
B5 B4 B3 92.2(3)
C1 B5 B8 110.0(4)
C1 B5 B4 55.2(3)
B8 B5 B4 60.4(3)
C1 B5 B9 107.5(4)
B8 B5 B9 61.5(3)
B4 B5 B9 101.5(3)
C1 B5 B2 53.9(3)
B8 B5 B2 106.5(3)
B4 B5 B2 91.4(3)
B9 B5 B2 61.1(3)
B4 B7 B3 62.2(3)
B4 B7 B8 59.4(3)
B3 B7 B8 106.5(3)
B4 B7 Fe1 150.0(3)
B3 B7 Fe1 110.2(3)
B8 B7 Fe1 142.3(4)
B4 B7 Fe10 125.3(3)
B3 B7 Fe10 137.2(3)
B8 B7 Fe10 66.0(2)
Fe1 B7 Fe10 80.99(17)
B4 B7 Ir6 116.1(3)
B3 B7 Ir6 66.7(2)
B8 B7 Ir6 104.8(3)
Fe1 B7 Ir6 82.25(16)
Fe10 B7 Ir6 74.65(16)
B5 B8 B4 61.6(3)
B5 B8 B7 99.7(4)
B4 B8 B7 59.1(3)
B5 B8 B9 61.4(3)
B4 B8 B9 102.2(4)
B7 B8 B9 84.3(3)
B5 B8 Fe10 128.8(4)
B4 B8 Fe10 121.3(3)
B7 B8 Fe10 62.3(2)
B9 B8 Fe10 69.0(2)
B5 B9 B8 57.1(3)
B5 B9 B2 61.1(3)
B8 B9 B2 103.2(4)
B5 B9 Ir6 112.4(3)
B8 B9 Ir6 103.5(3)
B2 B9 Ir6 64.2(2)
B5 B9 Fe10 117.5(3)
B8 B9 Fe10 61.7(2)
B2 B9 Fe10 126.8(3)
Ir6 B9 Fe10 70.42(13)
H610 Ir6 C61 92.9(15)
H610 Ir6 B7 80.7(15)
C61 Ir6 B7 135.4(2)
H610 Ir6 B2 150.7(15)
C61 Ir6 B2 116.3(2)
B7 Ir6 B2 79.21(19)
H610 Ir6 B3 99.4(15)
C61 Ir6 B3 167.69(19)
B7 Ir6 B3 48.35(19)
B2 Ir6 B3 51.41(19)
H610 Ir6 B9 136.6(15)
C61 Ir6 B9 90.4(2)
B7 Ir6 B9 67.18(19)
B2 Ir6 B9 50.3(2)
B3 Ir6 B9 81.0(2)
H610 Ir6 P1 82.5(15)
C61 Ir6 P1 88.31(15)
B7 Ir6 P1 133.56(14)
B2 Ir6 P1 96.19(16)
B3 Ir6 P1 92.89(14)
B9 Ir6 P1 140.89(14)
H610 Ir6 Fe10 82.0(15)
C61 Ir6 Fe10 85.26(15)
B7 Ir6 Fe10 50.18(14)
B2 Ir6 Fe10 100.91(15)
B3 Ir6 Fe10 96.77(14)
B9 Ir6 Fe10 55.18(14)
P1 Ir6 Fe10 162.86(3)
H610 Ir6 Fe1 35.4(15)
C61 Ir6 Fe1 114.42(16)
B7 Ir6 Fe1 45.58(11)
B2 Ir6 Fe1 122.70(15)
B3 Ir6 Fe1 76.61(13)
B9 Ir6 Fe1 105.78(14)
P1 Ir6 Fe1 110.27(3)
Fe10 Ir6 Fe1 58.825(19)
O61 C61 Ir6 176.0(4)
C121 P1 C131 101.0(2)
C121 P1 C111 105.91(18)
C131 P1 C111 103.63(19)
C121 P1 Ir6 119.32(14)
C131 P1 Ir6 117.20(14)
C111 P1 Ir6 108.21(14)
C112 C111 C116 119.1(4)
C112 C111 P1 121.4(3)
C116 C111 P1 119.4(3)
C111 C112 C113 120.1(4)
C114 C113 C112 120.3(5)
C113 C114 C115 120.0(4)
C114 C115 C116 120.4(5)
C115 C116 C111 120.2(4)
C122 C121 C126 119.4(4)
C122 C121 P1 118.0(3)
C126 C121 P1 122.4(3)
C123 C122 C121 120.5(4)
C122 C123 C124 120.2(5)
C125 C124 C123 120.0(5)
C124 C125 C126 120.5(5)
C125 C126 C121 119.3(4)
C136 C131 C132 119.0(4)
C136 C131 P1 121.3(4)
C132 C131 P1 119.7(3)
C133 C132 C131 120.5(4)
C134 C133 C132 119.9(5)
C135 C134 C133 120.0(4)
C134 C135 C136 120.9(4)
C131 C136 C135 119.7(5)
C102 Fe10 C103 96.3(2)
C102 Fe10 C101 95.1(2)
C103 Fe10 C101 88.2(3)
C102 Fe10 B7 100.0(2)
C103 Fe10 B7 147.6(2)
C101 Fe10 B7 117.8(2)
C102 Fe10 B8 83.1(2)
C103 Fe10 B8 103.3(2)
C101 Fe10 B8 168.5(2)
B7 Fe10 B8 51.73(19)
C102 Fe10 B9 127.88(19)
C103 Fe10 B9 78.7(3)
C101 Fe10 B9 135.9(2)
B7 Fe10 B9 69.2(2)
B8 Fe10 B9 49.3(2)
C102 Fe10 Ir6 154.26(16)
C103 Fe10 Ir6 108.62(18)
C101 Fe10 Ir6 92.04(16)
B7 Fe10 Ir6 55.17(14)
B8 Fe10 Ir6 84.94(16)
B9 Fe10 Ir6 54.40(13)
C102 Fe10 Fe1 95.37(15)
C103 Fe10 Fe1 156.47(19)
C101 Fe10 Fe1 70.47(16)
B7 Fe10 Fe1 48.37(12)
B8 Fe10 Fe1 98.30(15)
B9 Fe10 Fe1 109.53(15)
Ir6 Fe10 Fe1 63.92(2)
O101 C101 Fe10 167.7(5)
O102 C102 Fe10 177.6(5)
O103 C103 Fe10 177.3(6)
H610 Fe1 C13 174.2(16)
H610 Fe1 C11 88.7(16)
C13 Fe1 C11 91.2(2)
H610 Fe1 C12 82.3(16)
C13 Fe1 C12 103.5(2)
C11 Fe1 C12 94.7(2)
H610 Fe1 B7 90.1(15)
C13 Fe1 B7 84.2(2)
C11 Fe1 B7 99.7(2)
C12 Fe1 B7 163.5(2)
H610 Fe1 Fe10 82.6(15)
C13 Fe1 Fe10 94.52(15)
C11 Fe1 Fe10 148.80(14)
C12 Fe1 Fe10 113.58(16)
B7 Fe1 Fe10 50.64(15)
H610 Fe1 Ir6 38.1(15)
C13 Fe1 Ir6 136.22(14)
C11 Fe1 Ir6 98.64(15)
C12 Fe1 Ir6 117.84(15)
B7 Fe1 Ir6 52.16(14)
Fe10 Fe1 Ir6 57.25(2)
O11 C11 Fe1 178.3(4)
O12 C12 Fe1 176.8(5)
O13 C13 Fe1 178.2(4)

loop_
_geom_bond_atom_site_label_1
_geom_bond_atom_site_label_2
_geom_bond_distance
C1 B5 1.595(9)
C1 B4 1.597(7)
C1 B2 1.607(8)
C1 B3 1.614(6)
B2 B5 1.900(8)
B2 B9 1.901(9)
B2 B3 1.939(7)
B2 Ir6 2.225(5)
B3 B7 1.827(8)
B3 B4 1.872(7)
B3 Ir6 2.246(5)
B4 B7 1.794(6)
B4 B8 1.801(9)
B4 B5 1.822(8)
B5 B8 1.758(8)
B5 B9 1.839(8)
B7 B8 1.839(7)
B7 Fe1 2.004(4)
B7 Fe10 2.074(5)
B7 Ir6 2.216(5)
B8 B9 1.842(8)
B8 Fe10 2.140(5)
B9 Ir6 2.247(5)
B9 Fe10 2.269(5)
Ir6 H610 1.79(4)
Ir6 C61 1.910(5)
Ir6 P1 2.3546(11)
Ir6 Fe10 2.6036(7)
Ir6 Fe1 2.7806(6)
C61 O61 1.134(6)
P1 C121 1.823(5)
P1 C131 1.824(4)
P1 C111 1.829(4)
C111 C112 1.386(6)
C111 C116 1.396(6)
C112 C113 1.404(6)
C113 C114 1.370(7)
C114 C115 1.382(7)
C115 C116 1.387(6)
C121 C122 1.389(6)
C121 C126 1.400(5)
C122 C123 1.374(7)
C123 C124 1.386(7)
C124 C125 1.373(7)
C125 C126 1.393(7)
C131 C136 1.392(6)
C131 C132 1.393(7)
C132 C133 1.389(6)
C133 C134 1.382(7)
C134 C135 1.366(7)
C135 C136 1.393(6)
Fe10 C102 1.785(5)
Fe10 C103 1.801(6)
Fe10 C101 1.812(5)
Fe10 Fe1 2.6486(9)
C101 O101 1.148(6)
C102 O102 1.138(6)
C103 O103 1.137(7)
Fe1 H610 1.68(5)
Fe1 C13 1.772(5)
Fe1 C11 1.778(6)
Fe1 C12 1.834(4)
C11 O11 1.139(6)
C12 O12 1.134(5)
C13 O13 1.134(6)
